data_2225368
loop_
_publ_author_name
'Tan, Zheng-De'
'Yi, Bing'

_publ_section_title
;<i>catena</i>-Poly[[[aqua(5-nitrobenzene-1,2,3-tricarboxylato-\k<i>O</i>^1^)nickel(II)]-di-\m-aqua-[diaquasodium]-di-\m-aqua]
 tetrahydrate]
;
_journal_coeditor_code SI2240
_journal_issue 3
_journal_name_full 'Acta Crystallographica Section E'
_journal_page_first m342
_journal_paper_doi 10.1107/S1600536810006872
_journal_volume 66
_journal_year 2010
_chemical_formula_iupac '[Na Ni (C9 H2 N O8) (H2 O)7], 4H2 O'
_chemical_formula_moiety 'C9 H16 N Na Ni O15, 4(H2 O)'
_chemical_formula_sum 'C9 H24 N Na Ni O19'
_chemical_formula_weight 531.99
_chemical_name_systematic
;
<i>catena</i>-Poly[[[aqua(5-nitrobenzene-1,2,3-tricarboxylato-
\k<i>O</i>^1^)nickel(II)]-di-\m-aqua-[diaquasodium]-di-\m-aqua] tetrahydrate]
;
_space_group_IT_number 2
_symmetry_cell_setting triclinic
_symmetry_space_group_name_Hall '-P 1'
_symmetry_space_group_name_H-M 'P -1'
_atom_sites_solution_hydrogens geom
_atom_sites_solution_primary direct
_atom_sites_solution_secondary difmap
_audit_creation_method SHELXL-97
_cell_angle_alpha 63.415(6)
_cell_angle_beta 79.076(6)
_cell_angle_gamma 81.857(6)
_cell_formula_units_Z 2
_cell_length_a 6.7005(6)
_cell_length_b 13.161(4)
_cell_length_c 13.586(4)
_cell_measurement_reflns_used 2858
_cell_measurement_temperature 296(2)
_cell_measurement_theta_max 28.21
_cell_measurement_theta_min 3.06
_cell_volume 1049.8(5)
_computing_cell_refinement 'SAINT (Bruker, 2004)'
_computing_data_collection 'APEX2 (Bruker, 2004)'
_computing_data_reduction 'SAINT (Bruker, 2004)'
_computing_molecular_graphics 'XP in SHELXTL (Sheldrick, 2008)'
_computing_publication_material 'SHELXTL (Sheldrick, 2008)'
_computing_structure_refinement 'SHELXL97 (Sheldrick, 2008)'
_computing_structure_solution 'SHELXS97 (Sheldrick, 2008)'
_diffrn_ambient_temperature 296(2)
_diffrn_measured_fraction_theta_full 0.984
_diffrn_measured_fraction_theta_max 0.984
_diffrn_measurement_device_type 'Bruker APEXII area-detector diffractometer'
_diffrn_measurement_method '\f and \w scan'
_diffrn_radiation_monochromator graphite
_diffrn_radiation_source 'fine-focus sealed tube'
_diffrn_radiation_type MoK\a
_diffrn_radiation_wavelength 0.71073
_diffrn_reflns_av_R_equivalents 0.0250
_diffrn_reflns_av_sigmaI/netI 0.0517
_diffrn_reflns_limit_h_max 7
_diffrn_reflns_limit_h_min -8
_diffrn_reflns_limit_k_max 15
_diffrn_reflns_limit_k_min -11
_diffrn_reflns_limit_l_max 15
_diffrn_reflns_limit_l_min -16
_diffrn_reflns_number 5287
_diffrn_reflns_theta_full 25.20
_diffrn_reflns_theta_max 25.20
_diffrn_reflns_theta_min 1.73
_diffrn_standards_number 0
_exptl_absorpt_coefficient_mu 1.037
_exptl_absorpt_correction_T_max 0.8117
_exptl_absorpt_correction_T_min 0.7326
_exptl_absorpt_correction_type multi-scan
_exptl_absorpt_process_details '(SADABS; Sheldrick, 2005)'
_exptl_crystal_colour green
_exptl_crystal_density_diffrn 1.683
_exptl_crystal_density_method 'not measured'
_exptl_crystal_description block
_exptl_crystal_F_000 552
_exptl_crystal_size_max 0.32
_exptl_crystal_size_mid 0.30
_exptl_crystal_size_min 0.21
_refine_diff_density_max 0.854
_refine_diff_density_min -1.022
_refine_ls_extinction_method none
_refine_ls_goodness_of_fit_ref 0.817
_refine_ls_hydrogen_treatment constr
_refine_ls_matrix_type full
_refine_ls_number_parameters 280
_refine_ls_number_reflns 3702
_refine_ls_number_restraints 33
_refine_ls_restrained_S_all 0.813
_refine_ls_R_factor_all 0.0587
_refine_ls_R_factor_gt 0.0515
_refine_ls_shift/su_max 0.001
_refine_ls_shift/su_mean 0.000
_refine_ls_structure_factor_coef Fsqd
_refine_ls_weighting_details 'calc w=1/[\s^2^(Fo^2^)+(0.1620P)^2^+0.8519P] where P=(Fo^2^+2Fc^2^)/3'
_refine_ls_weighting_scheme calc
_refine_ls_wR_factor_gt 0.1617
_refine_ls_wR_factor_ref 0.1715
_reflns_number_gt 3115
_reflns_number_total 3702
_reflns_threshold_expression I>2sigma(I)
_cod_data_source_file si2240.cif
_cod_data_source_block I
_cod_depositor_comments
;
The following automatic conversions were performed:
'_symmetry_cell_setting' value 'Triclinic' changed to 'triclinic'
according to '/home/saulius/struct/CIF-dictionaries/cif_core.dic'
dictionary named 'cif_core.dic' version 2.4.1 from 2010-06-29.

Automatic conversion script
Id: cif_fix_enum 1527 2010-12-29 10:47:43Z saulius 

The following automatic conversions were performed:

'_symmetry_cell_setting' value 'Triclinic' changed to 'triclinic'
according to /home/saulius/struct/CIF-dictionaries/cif_core.dic
dictionary named 'cif_core.dic' version 2.4.1 from 2010-06-29.

Automatic conversion script
Id: cif_fix_values 1715 2011-07-08 13:25:40Z adriana 
;
_cod_original_cell_volume 1049.8(4)
_cod_database_code 2225368
_cod_database_fobs_code 2225368

loop_
_symmetry_equiv_pos_as_xyz
'x, y, z'
'-x, -y, -z'

loop_
_atom_site_type_symbol
_atom_site_label
_atom_site_fract_x
_atom_site_fract_y
_atom_site_fract_z
_atom_site_U_iso_or_equiv
_atom_site_adp_type
_atom_site_calc_flag
_atom_site_refinement_flags
_atom_site_occupancy
_atom_site_disorder_assembly
_atom_site_disorder_group
C C1 0.9163(6) 0.0491(3) 0.7521(3) 0.0269(8) Uani d . 1 . .
C C2 0.8515(5) 0.1016(3) 0.8336(3) 0.0228(7) Uani d . 1 . .
C C3 0.7844(6) 0.0308(3) 0.9447(3) 0.0252(8) Uani d . 1 . .
H H3 0.7885 -0.0476 0.9691 0.030 Uiso calc R 1 . .
C C4 0.7123(5) 0.0780(3) 1.0174(3) 0.0248(8) Uani d . 1 . .
C C5 0.7116(5) 0.1939(3) 0.9862(3) 0.0252(8) Uani d . 1 . .
H H5 0.6619 0.2237 1.0372 0.030 Uiso calc R 1 . .
C C6 0.7864(5) 0.2642(3) 0.8773(3) 0.0232(8) Uani d . 1 . .
C C7 0.8516(5) 0.2191(3) 0.7993(3) 0.0226(8) Uani d . 1 . .
C C8 0.9163(6) 0.2966(3) 0.6771(3) 0.0232(7) Uani d . 1 . .
C C9 0.7955(6) 0.3896(3) 0.8445(3) 0.0247(8) Uani d . 1 . .
N N1 0.6278(5) 0.0040(3) 1.1322(2) 0.0304(7) Uani d . 1 . .
Na Na1 0.4252(3) 0.71871(14) 0.62371(12) 0.0367(4) Uani d . 1 . .
Ni Ni1 0.95998(7) 0.61127(4) 0.67564(3) 0.0235(2) Uani d . 1 . .
O O1 1.0145(5) -0.0455(2) 0.7877(2) 0.0384(7) Uani d . 1 . .
O O2 0.8649(4) 0.1028(2) 0.6566(2) 0.0344(7) Uani d . 1 . .
O O3 1.0990(4) 0.2896(2) 0.6371(2) 0.0292(6) Uani d . 1 . .
O O4 0.7775(4) 0.3631(2) 0.62481(19) 0.0278(6) Uani d . 1 . .
O O5 0.9363(4) 0.4410(2) 0.7681(2) 0.0252(6) Uani d . 1 . .
O O6 0.6652(5) 0.4346(2) 0.8957(2) 0.0395(7) Uani d . 1 . .
O O7 0.5232(5) 0.0489(3) 1.1881(2) 0.0468(8) Uani d . 1 . .
O O8 0.6619(5) -0.0989(2) 1.1654(2) 0.0440(8) Uani d . 1 . .
O O5W 0.5203(6) 0.8170(3) 0.4318(3) 0.0609(10) Uani d D 1 . .
H H10W 0.4216 0.8129 0.4041 0.091 Uiso d RD 1 . .
H H9W 0.6299 0.8222 0.3885 0.091 Uiso d RD 1 . .
O O6W 0.3273(5) 0.8978(3) 0.6356(3) 0.0474(8) Uani d D 1 . .
H H12W 0.2531 0.9289 0.6730 0.071 Uiso d RD 1 . .
H H11W 0.4516 0.9004 0.6361 0.071 Uiso d RD 1 . .
O O4W 0.6914(4) 0.6549(2) 0.7614(2) 0.0344(6) Uani d D 1 . .
H H8W 0.7288 0.6999 0.7818 0.052 Uiso d RD 1 . .
H H7W 0.6762 0.5899 0.8144 0.052 Uiso d RD 1 . .
O O2W 0.7733(4) 0.5951(2) 0.5785(2) 0.0286(6) Uani d D 1 . .
H H3W 0.7918 0.5254 0.5944 0.043 Uiso d RD 1 . .
H H4W 0.7993 0.6346 0.5096 0.043 Uiso d RD 1 . .
O O3W 1.0007(5) 0.7794(2) 0.5696(2) 0.0362(7) Uani d D 1 . .
H H5W 1.0372 0.8014 0.5009 0.054 Uiso d RD 1 . .
H H6W 0.9399 0.8326 0.5838 0.054 Uiso d RD 1 . .
O O1W 1.2328(4) 0.5797(2) 0.5931(2) 0.0294(6) Uani d D 1 . .
H H1W 1.2943 0.5159 0.6247 0.044 Uiso d RD 1 . .
H H2W 1.2408 0.5999 0.5245 0.044 Uiso d RD 1 . .
O O11W 1.1438(4) 0.6187(2) 0.7811(2) 0.0317(6) Uani d D 1 . .
H H21W 1.1856 0.5531 0.8238 0.048 Uiso d RD 1 . .
H H22W 1.0735 0.6526 0.8170 0.048 Uiso d RD 1 . .
O O9W 0.3769(4) 0.3668(2) 0.7147(2) 0.0367(7) Uani d D 1 . .
H H17W 0.5013 0.3639 0.6899 0.055 Uiso d RD 1 . .
H H18W 0.3103 0.3295 0.6970 0.055 Uiso d RD 1 . .
O O10W 0.2681(5) 0.3942(3) 0.9122(2) 0.0438(8) Uani d D 1 . .
H H19W 0.2749 0.3769 0.8592 0.066 Uiso d RD 1 . .
H H20W 0.3833 0.4069 0.9185 0.066 Uiso d RD 1 . .
O O7W 0.8872(5) 0.7396(3) 0.8714(3) 0.0496(8) Uani d D 1 . .
H H14W 0.9288 0.8041 0.8520 0.074 Uiso d RD 1 . .
H H13W 0.8565 0.7050 0.9407 0.074 Uiso d RD 1 . .
O O8W 0.7517(5) 0.9492(3) 0.5860(2) 0.0424(7) Uani d D 1 . .
H H15W 0.7651 0.9794 0.6271 0.064 Uiso d RD 1 . .
H H16W 0.7585 0.9966 0.5189 0.064 Uiso d RD 1 . .

loop_
_atom_site_aniso_label
_atom_site_aniso_U_11
_atom_site_aniso_U_22
_atom_site_aniso_U_33
_atom_site_aniso_U_12
_atom_site_aniso_U_13
_atom_site_aniso_U_23
C1 0.029(2) 0.0227(18) 0.0295(18) -0.0097(16) -0.0020(15) -0.0105(15)
C2 0.0208(18) 0.0251(18) 0.0231(16) -0.0018(14) -0.0042(14) -0.0103(14)
C3 0.0242(19) 0.0216(17) 0.0278(17) -0.0024(15) -0.0073(14) -0.0072(15)
C4 0.0229(19) 0.0274(19) 0.0193(16) -0.0061(15) -0.0060(14) -0.0035(15)
C5 0.024(2) 0.0290(19) 0.0247(17) -0.0032(15) -0.0048(14) -0.0123(15)
C6 0.0212(18) 0.0256(18) 0.0238(16) -0.0049(15) -0.0054(14) -0.0097(15)
C7 0.0190(18) 0.0250(18) 0.0237(17) -0.0026(14) -0.0076(14) -0.0083(14)
C8 0.027(2) 0.0215(17) 0.0224(16) -0.0049(15) -0.0060(14) -0.0086(14)
C9 0.027(2) 0.0268(18) 0.0219(16) -0.0035(16) -0.0058(15) -0.0102(15)
N1 0.0286(18) 0.0352(19) 0.0218(15) -0.0069(15) -0.0034(13) -0.0059(14)
Na1 0.0375(10) 0.0382(9) 0.0305(8) -0.0049(7) -0.0042(7) -0.0110(7)
Ni1 0.0249(3) 0.0215(3) 0.0229(3) -0.0038(2) -0.0044(2) -0.0076(2)
O1 0.0469(19) 0.0283(14) 0.0402(15) 0.0007(13) -0.0059(13) -0.0159(13)
O2 0.0445(18) 0.0354(15) 0.0258(13) -0.0081(13) -0.0083(12) -0.0128(12)
O3 0.0239(14) 0.0325(14) 0.0257(12) -0.0051(11) -0.0023(10) -0.0073(11)
O4 0.0290(15) 0.0288(13) 0.0224(12) -0.0009(11) -0.0094(10) -0.0062(11)
O5 0.0265(14) 0.0211(12) 0.0263(12) -0.0054(10) -0.0020(10) -0.0082(10)
O6 0.0418(18) 0.0303(15) 0.0416(16) -0.0056(13) 0.0098(13) -0.0165(13)
O7 0.051(2) 0.0521(19) 0.0291(14) -0.0078(16) 0.0046(14) -0.0131(14)
O8 0.053(2) 0.0287(16) 0.0350(15) -0.0074(14) -0.0063(14) 0.0010(13)
O5W 0.054(2) 0.068(2) 0.0413(17) 0.0225(19) -0.0073(15) -0.0142(17)
O6W 0.0432(19) 0.059(2) 0.0490(17) -0.0078(16) -0.0051(14) -0.0310(16)
O4W 0.0354(16) 0.0297(14) 0.0360(14) -0.0046(12) -0.0022(12) -0.0127(12)
O2W 0.0330(15) 0.0268(13) 0.0237(12) -0.0077(11) -0.0051(10) -0.0068(11)
O3W 0.0505(19) 0.0242(13) 0.0279(13) -0.0034(12) -0.0011(12) -0.0073(11)
O1W 0.0297(15) 0.0306(14) 0.0255(12) -0.0022(11) -0.0057(11) -0.0093(11)
O11W 0.0368(16) 0.0323(14) 0.0285(13) -0.0041(12) -0.0066(11) -0.0142(11)
O9W 0.0270(15) 0.0408(16) 0.0450(16) 0.0012(13) -0.0077(12) -0.0208(14)
O10W 0.0432(19) 0.0519(18) 0.0344(15) -0.0023(15) -0.0077(13) -0.0164(14)
O7W 0.074(2) 0.0348(16) 0.0421(16) -0.0121(16) 0.0063(16) -0.0217(14)
O8W 0.051(2) 0.0383(16) 0.0436(16) -0.0027(14) -0.0094(14) -0.0216(14)

loop_
_atom_type_symbol
_atom_type_description
_atom_type_scat_dispersion_real
_atom_type_scat_dispersion_imag
_atom_type_scat_source
C C 0.0033 0.0016 'International Tables Vol C Tables 4.2.6.8 and 6.1.1.4'
H H 0.0000 0.0000 'International Tables Vol C Tables 4.2.6.8 and 6.1.1.4'
N N 0.0061 0.0033 'International Tables Vol C Tables 4.2.6.8 and 6.1.1.4'
O O 0.0106 0.0060 'International Tables Vol C Tables 4.2.6.8 and 6.1.1.4'
Ni Ni 0.3393 1.1124 'International Tables Vol C Tables 4.2.6.8 and 6.1.1.4'
Na Na 0.0362 0.0249 'International Tables Vol C Tables 4.2.6.8 and 6.1.1.4'

loop_
_geom_angle_atom_site_label_1
_geom_angle_atom_site_label_2
_geom_angle_atom_site_label_3
_geom_angle_site_symmetry_1
_geom_angle_site_symmetry_3
_geom_angle
_geom_angle_publ_flag
O1 C1 O2 . . 126.1(4) ?
O1 C1 C2 . . 116.1(3) ?
O2 C1 C2 . . 117.8(3) ?
C3 C2 C7 . . 119.5(3) ?
C3 C2 C1 . . 118.8(3) ?
C7 C2 C1 . . 121.7(3) ?
C4 C3 C2 . . 119.4(3) ?
C4 C3 H3 . . 120.3 ?
C2 C3 H3 . . 120.3 ?
C3 C4 C5 . . 122.4(3) ?
C3 C4 N1 . . 119.1(3) ?
C5 C4 N1 . . 118.5(3) ?
C6 C5 C4 . . 118.6(3) ?
C6 C5 H5 . . 120.7 ?
C4 C5 H5 . . 120.7 ?
C5 C6 C7 . . 120.3(3) ?
C5 C6 C9 . . 118.7(3) ?
C7 C6 C9 . . 121.0(3) ?
C2 C7 C6 . . 119.6(3) ?
C2 C7 C8 . . 119.3(3) ?
C6 C7 C8 . . 121.0(3) ?
O3 C8 O4 . . 125.7(3) ?
O3 C8 C7 . . 118.2(3) ?
O4 C8 C7 . . 116.1(3) ?
O6 C9 O5 . . 125.0(3) ?
O6 C9 C6 . . 117.9(3) ?
O5 C9 C6 . . 117.1(3) ?
O8 N1 O7 . . 123.8(3) ?
O8 N1 C4 . . 118.2(3) ?
O7 N1 C4 . . 118.0(3) ?
O5W Na1 O6W . . 90.09(13) ?
O5W Na1 O11W . 1_455 146.60(14) ?
O6W Na1 O11W . 1_455 91.75(11) ?
O5W Na1 O1W . 1_455 90.25(13) ?
O6W Na1 O1W . 1_455 133.78(12) ?
O11W Na1 O1W 1_455 1_455 65.02(9) ?
O5W Na1 O4W . . 121.28(13) ?
O6W Na1 O4W . . 94.00(11) ?
O11W Na1 O4W 1_455 . 91.85(10) ?
O1W Na1 O4W 1_455 . 124.33(10) ?
O5W Na1 O2W . . 75.95(10) ?
O6W Na1 O2W . . 139.81(12) ?
O11W Na1 O2W 1_455 . 120.48(10) ?
O1W Na1 O2W 1_455 . 84.54(9) ?
O4W Na1 O2W . . 64.05(9) ?
O5W Na1 O3W . 1_455 84.67(11) ?
O6W Na1 O3W . 1_455 74.83(10) ?
O11W Na1 O3W 1_455 1_455 63.77(9) ?
O1W Na1 O3W 1_455 1_455 59.21(9) ?
O4W Na1 O3W . 1_455 152.24(10) ?
O2W Na1 O3W . 1_455 138.79(10) ?
O5W Na1 Ni1 . 1_455 109.49(12) ?
O6W Na1 Ni1 . 1_455 101.28(9) ?
O11W Na1 Ni1 1_455 1_455 37.68(6) ?
O1W Na1 Ni1 1_455 1_455 36.60(6) ?
O4W Na1 Ni1 . 1_455 126.75(8) ?
O2W Na1 Ni1 . 1_455 118.89(8) ?
O3W Na1 Ni1 1_455 1_455 36.54(6) ?
O5W Na1 H10W . . 17.7 ?
O6W Na1 H10W . . 93.1 ?
O11W Na1 H10W 1_455 . 129.0 ?
O1W Na1 H10W 1_455 . 75.6 ?
O4W Na1 H10W . . 138.2 ?
O2W Na1 H10W . . 84.7 ?
O3W Na1 H10W 1_455 . 68.8 ?
Ni1 Na1 H10W 1_455 . 91.8 ?
O5W Na1 H11W . . 87.5 ?
O6W Na1 H11W . . 19.5 ?
O11W Na1 H11W 1_455 . 104.4 ?
O1W Na1 H11W 1_455 . 153.1 ?
O4W Na1 H11W . . 78.9 ?
O2W Na1 H11W . . 120.7 ?
O3W Na1 H11W 1_455 . 93.9 ?
Ni1 Na1 H11W 1_455 . 120.3 ?
H10W Na1 H11W . . 96.2 ?
O5 Ni1 O1W . . 89.70(11) ?
O5 Ni1 O3W . . 174.16(10) ?
O1W Ni1 O3W . . 85.19(11) ?
O5 Ni1 O2W . . 85.04(10) ?
O1W Ni1 O2W . . 97.31(10) ?
O3W Ni1 O2W . . 92.77(11) ?
O5 Ni1 O11W . . 91.88(10) ?
O1W Ni1 O11W . . 83.66(10) ?
O3W Ni1 O11W . . 90.39(11) ?
O2W Ni1 O11W . . 176.77(10) ?
O5 Ni1 O4W . . 93.85(11) ?
O1W Ni1 O4W . . 175.04(11) ?
O3W Ni1 O4W . . 91.42(11) ?
O2W Ni1 O4W . . 86.46(11) ?
O11W Ni1 O4W . . 92.76(11) ?
O5 Ni1 Na1 . 1_655 118.34(8) ?
O1W Ni1 Na1 . 1_655 49.05(8) ?
O3W Ni1 Na1 . 1_655 59.89(9) ?
O2W Ni1 Na1 . 1_655 134.65(8) ?
O11W Ni1 Na1 . 1_655 47.99(8) ?
O4W Ni1 Na1 . 1_655 126.02(9) ?
C9 O5 Ni1 . . 128.6(2) ?
Na1 O5W H10W . . 104.5 ?
Na1 O5W H9W . . 134.6 ?
H10W O5W H9W . . 111.2 ?
Na1 O6W H12W . . 144.4 ?
Na1 O6W H11W . . 85.6 ?
H12W O6W H11W . . 111.8 ?
Ni1 O4W Na1 . . 104.27(11) ?
Ni1 O4W H8W . . 103.8 ?
Na1 O4W H8W . . 122.0 ?
Ni1 O4W H7W . . 96.9 ?
Na1 O4W H7W . . 114.2 ?
H8W O4W H7W . . 111.5 ?
Ni1 O2W Na1 . . 99.62(11) ?
Ni1 O2W H3W . . 101.7 ?
Na1 O2W H3W . . 129.8 ?
Ni1 O2W H4W . . 116.3 ?
Na1 O2W H4W . . 99.2 ?
H3W O2W H4W . . 110.8 ?
Ni1 O3W Na1 . 1_655 83.57(10) ?
Ni1 O3W H5W . . 122.1 ?
Na1 O3W H5W 1_655 . 93.9 ?
Ni1 O3W H6W . . 122.3 ?
Na1 O3W H6W 1_655 . 114.5 ?
H5W O3W H6W . . 111.2 ?
Ni1 O1W Na1 . 1_655 94.35(11) ?
Ni1 O1W H1W . . 117.0 ?
Na1 O1W H1W 1_655 . 104.3 ?
Ni1 O1W H2W . . 117.9 ?
Na1 O1W H2W 1_655 . 108.9 ?
H1W O1W H2W . . 111.6 ?
Ni1 O11W Na1 . 1_655 94.33(10) ?
Ni1 O11W H21W . . 110.8 ?
Na1 O11W H21W 1_655 . 110.9 ?
Ni1 O11W H22W . . 107.3 ?
Na1 O11W H22W 1_655 . 120.5 ?
H21W O11W H22W . . 111.5 ?
H17W O9W H18W . . 111.5 ?
H19W O10W H20W . . 111.2 ?
H14W O7W H13W . . 111.9 ?
H15W O8W H16W . . 111.9 ?

loop_
_geom_bond_atom_site_label_1
_geom_bond_atom_site_label_2
_geom_bond_site_symmetry_2
_geom_bond_distance
_geom_bond_publ_flag
C1 O1 . 1.251(5) ?
C1 O2 . 1.257(4) ?
C1 C2 . 1.520(5) ?
C2 C3 . 1.397(5) ?
C2 C7 . 1.402(5) ?
C3 C4 . 1.371(5) ?
C3 H3 . 0.9300 ?
C4 C5 . 1.387(5) ?
C4 N1 . 1.471(4) ?
C5 C6 . 1.386(5) ?
C5 H5 . 0.9300 ?
C6 C7 . 1.407(5) ?
C6 C9 . 1.512(5) ?
C7 C8 . 1.523(5) ?
C8 O3 . 1.250(4) ?
C8 O4 . 1.265(4) ?
C9 O6 . 1.261(5) ?
C9 O5 . 1.268(4) ?
N1 O8 . 1.222(4) ?
N1 O7 . 1.225(5) ?
Na1 O5W . 2.337(4) ?
Na1 O6W . 2.424(4) ?
Na1 O11W 1_455 2.553(3) ?
Na1 O1W 1_455 2.595(3) ?
Na1 O4W . 2.611(3) ?
Na1 O2W . 2.782(3) ?
Na1 O3W 1_455 2.982(3) ?
Na1 Ni1 1_455 3.4258(18) ?
Na1 H10W . 2.6736 ?
Na1 H11W . 2.5038 ?
Ni1 O5 . 2.032(2) ?
Ni1 O1W . 2.048(3) ?
Ni1 O3W . 2.053(3) ?
Ni1 O2W . 2.074(3) ?
Ni1 O11W . 2.100(3) ?
Ni1 O4W . 2.106(3) ?
Ni1 Na1 1_655 3.4258(18) ?
O5W H10W . 0.8400 ?
O5W H9W . 0.8400 ?
O6W H12W . 0.8400 ?
O6W H11W . 0.8400 ?
O4W H8W . 0.8400 ?
O4W H7W . 0.8400 ?
O2W H3W . 0.8400 ?
O2W H4W . 0.8400 ?
O3W Na1 1_655 2.982(3) ?
O3W H5W . 0.8400 ?
O3W H6W . 0.8400 ?
O1W Na1 1_655 2.595(3) ?
O1W H1W . 0.8400 ?
O1W H2W . 0.8400 ?
O11W Na1 1_655 2.553(3) ?
O11W H21W . 0.8400 ?
O11W H22W . 0.8400 ?
O9W H17W . 0.8401 ?
O9W H18W . 0.8400 ?
O10W H19W . 0.8400 ?
O10W H20W . 0.8401 ?
O7W H14W . 0.8400 ?
O7W H13W . 0.8400 ?
O8W H15W . 0.8400 ?
O8W H16W . 0.8400 ?

loop_
_geom_hbond_atom_site_label_D
_geom_hbond_atom_site_label_H
_geom_hbond_atom_site_label_A
_geom_hbond_site_symmetry_A
_geom_hbond_distance_DH
_geom_hbond_distance_HA
_geom_hbond_distance_DA
_geom_hbond_angle_DHA
O8W H16W O6W 2_676 0.84 2.07 2.876(4) 160.6
O8W H15W O2 1_565 0.84 2.06 2.835(4) 153.1
O7W H13W O10W 2_667 0.84 1.93 2.748(4) 163.4
O7W H14W O1 1_565 0.84 1.90 2.731(4) 171.8
O10W H20W O6 . 0.84 1.92 2.735(5) 164.9
O10W H19W O9W . 0.84 2.01 2.813(4) 160.0
O9W H18W O3 1_455 0.84 1.99 2.802(4) 161.2
O9W H17W O4 . 0.84 1.89 2.734(4) 176.4
O11W H22W O7W . 0.84 1.85 2.676(4) 168.0
O11W H21W O10W 1_655 0.84 1.95 2.784(4) 173.0
O1W H2W O4 2_766 0.84 1.89 2.721(3) 171.9
O1W H1W O9W 1_655 0.84 1.86 2.685(4) 167.6
O3W H6W O8W . 0.84 1.85 2.660(4) 161.6
O3W H5W O2 2_766 0.84 1.97 2.783(4) 162.0
O2W H4W O3 2_766 0.84 1.83 2.657(3) 170.1
O2W H3W O4 . 0.84 2.00 2.826(4) 168.1
O4W H7W O6 . 0.84 1.84 2.655(4) 162.6
O4W H8W O7W . 0.84 2.02 2.801(4) 153.5
O6W H11W O8W . 0.84 2.09 2.900(5) 161.3
O6W H12W O1 1_465 0.84 2.11 2.919(4) 160.1
O5W H9W O3 2_766 0.84 2.25 2.935(4) 139.3
O5W H10W O2 2_666 0.84 2.18 2.913(5) 145.1
